data_4300513
_journal_name_full 'Inorganic Chemistry'
_journal_paper_doi 10.1021/ic051471v
_journal_year 2006
_chemical_formula_sum 'C98 H86 Fe2 N2 O8'
_chemical_formula_weight 1531.39
_space_group_IT_number 14
_symmetry_cell_setting monoclinic
_symmetry_space_group_name_Hall '-P 2ybc'
_symmetry_space_group_name_H-M 'P 1 21/c 1'
_cell_angle_alpha 90.00
_cell_angle_beta 106.178(6)
_cell_angle_gamma 90.00
_cell_formula_units_Z 2
_cell_length_a 10.775(3)
_cell_length_b 24.890(8)
_cell_length_c 15.118(5)
_cell_measurement_temperature 173(2)
_cell_volume 3894(2)
_diffrn_ambient_temperature 173(2)
_exptl_crystal_density_diffrn 1.306
_cod_depositor_comments
;
The following automatic conversions were performed:
'_symmetry_cell_setting' value 'Monoclinic' changed to 'monoclinic'
according to '/home/saulius/struct/CIF-dictionaries/cif_core.dic'
dictionary named 'cif_core.dic' version 2.4.1 from 2010-06-29.

Automatic conversion script
Id: cif_fix_enum 1527 2010-12-29 10:47:43Z saulius 
;
_cod_original_sg_symbol_H-M 'P 21/c'
_cod_database_code 4300513

loop_
_symmetry_equiv_pos_as_xyz
'x, y, z'
'-x, y+1/2, -z+1/2'
'-x, -y, -z'
'x, -y-1/2, z-1/2'

loop_
_atom_site_label
_atom_site_type_symbol
_atom_site_fract_x
_atom_site_fract_y
_atom_site_fract_z
_atom_site_U_iso_or_equiv
_atom_site_adp_type
_atom_site_occupancy
_atom_site_symmetry_multiplicity
_atom_site_calc_flag
_atom_site_refinement_flags
_atom_site_disorder_assembly
_atom_site_disorder_group
Fe1 Fe 0.65979(5) 0.95071(2) 0.51345(4) 0.02525(16) Uani 1 1 d . . .
N1 N 0.8321(3) 0.99128(12) 0.5862(2) 0.0286(7) Uani 1 1 d . . .
O1 O 0.5772(2) 0.95663(10) 0.61734(17) 0.0318(6) Uani 1 1 d . . .
O2 O 0.6138(2) 1.00137(10) 0.40914(17) 0.0302(6) Uani 1 1 d . . .
O3 O 0.7541(2) 0.87892(10) 0.50986(18) 0.0331(6) Uani 1 1 d . . .
O4 O 0.5434(2) 0.87219(10) 0.46762(18) 0.0333(6) Uani 1 1 d . . .
C1 C 0.8914(4) 1.02957(15) 0.5506(3) 0.0333(9) Uani 1 1 d . . .
H1A H 0.8502 1.0423 0.4903 0.040 Uiso 1 1 calc R . .
C2 C 1.0084(4) 1.05138(16) 0.5969(3) 0.0366(9) Uani 1 1 d . . .
H2A H 1.0467 1.0782 0.5682 0.044 Uiso 1 1 calc R . .
C3 C 1.0711(4) 1.03430(15) 0.6857(3) 0.0332(9) Uani 1 1 d . . .
C4 C 1.0084(4) 0.99562(18) 0.7225(3) 0.0431(11) Uani 1 1 d . . .
H4A H 1.0462 0.9828 0.7833 0.052 Uiso 1 1 calc R . .
C5 C 0.8913(4) 0.97554(18) 0.6716(3) 0.0418(10) Uani 1 1 d . . .
H5A H 0.8506 0.9490 0.6990 0.050 Uiso 1 1 calc R . .
C6 C 1.2012(4) 1.0576(2) 0.7360(3) 0.0495(12) Uani 1 1 d . . .
H6A H 1.2667 1.0428 0.7079 0.059 Uiso 1 1 calc R . .
H6B H 1.1980 1.0969 0.7258 0.059 Uiso 1 1 calc R . .
C7 C 1.2458(4) 1.0474(2) 0.8377(3) 0.0563(13) Uani 1 1 d . . .
H7A H 1.3305 1.0642 0.8635 0.084 Uiso 1 1 calc R . .
H7B H 1.2527 1.0086 0.8491 0.084 Uiso 1 1 calc R . .
H7C H 1.1834 1.0628 0.8670 0.084 Uiso 1 1 calc R . .
C8 C 0.6515(3) 0.85002(14) 0.4903(2) 0.0259(8) Uani 1 1 d . . .
C9 C 0.6667(3) 0.78994(14) 0.4984(3) 0.0288(8) Uani 1 1 d . . .
C10 C 0.7385(4) 0.76755(15) 0.5829(3) 0.0332(9) Uani 1 1 d . . .
C11 C 0.7539(4) 0.71206(17) 0.5900(3) 0.0436(11) Uani 1 1 d . . .
H11A H 0.8026 0.6966 0.6465 0.052 Uiso 1 1 calc R . .
C12 C 0.6991(5) 0.67937(17) 0.5158(3) 0.0503(12) Uani 1 1 d . . .
H12A H 0.7105 0.6416 0.5214 0.060 Uiso 1 1 calc R . .
C13 C 0.6282(4) 0.70123(16) 0.4340(3) 0.0429(10) Uani 1 1 d . . .
H13A H 0.5913 0.6782 0.3834 0.051 Uiso 1 1 calc R . .
C14 C 0.6090(4) 0.75661(15) 0.4236(3) 0.0335(9) Uani 1 1 d . . .
C15 C 0.7945(4) 0.79958(16) 0.6673(3) 0.0343(9) Uani 1 1 d . . .
C16 C 0.7220(4) 0.83548(16) 0.7030(3) 0.0380(10) Uani 1 1 d . . .
H16A H 0.6337 0.8412 0.6709 0.046 Uiso 1 1 calc R . .
C17 C 0.7755(4) 0.86280(17) 0.7836(3) 0.0423(10) Uani 1 1 d . . .
H17A H 0.7233 0.8869 0.8065 0.051 Uiso 1 1 calc R . .
C18 C 0.9050(4) 0.85588(18) 0.8326(3) 0.0446(11) Uani 1 1 d . . .
C19 C 0.9769(4) 0.82006(18) 0.7970(3) 0.0452(11) Uani 1 1 d . . .
H19A H 1.0654 0.8147 0.8287 0.054 Uiso 1 1 calc R . .
C20 C 0.9235(4) 0.79201(17) 0.7170(3) 0.0395(10) Uani 1 1 d . . .
H20A H 0.9752 0.7672 0.6953 0.047 Uiso 1 1 calc R . .
C21 C 0.9640(6) 0.8857(2) 0.9208(3) 0.0686(16) Uani 1 1 d . . .
H21A H 1.0531 0.8736 0.9472 0.103 Uiso 1 1 calc R . .
H21B H 0.9136 0.8788 0.9645 0.103 Uiso 1 1 calc R . .
H21C H 0.9636 0.9244 0.9080 0.103 Uiso 1 1 calc R . .
C22 C 0.5339(4) 0.77568(15) 0.3310(3) 0.0336(9) Uani 1 1 d . . .
C23 C 0.5820(4) 0.81299(16) 0.2810(3) 0.0378(10) Uani 1 1 d . . .
H23A H 0.6614 0.8307 0.3091 0.045 Uiso 1 1 calc R . .
C24 C 0.5161(4) 0.82477(17) 0.1911(3) 0.0440(11) Uani 1 1 d . . .
H24A H 0.5514 0.8502 0.1580 0.053 Uiso 1 1 calc R . .
C25 C 0.3988(5) 0.80016(17) 0.1477(3) 0.0434(11) Uani 1 1 d . . .
C26 C 0.3500(4) 0.76341(17) 0.1978(3) 0.0437(11) Uani 1 1 d . . .
H26A H 0.2700 0.7462 0.1699 0.052 Uiso 1 1 calc R . .
C27 C 0.4157(4) 0.75143(16) 0.2877(3) 0.0404(10) Uani 1 1 d . . .
H27A H 0.3799 0.7262 0.3208 0.049 Uiso 1 1 calc R . .
C28 C 0.3280(5) 0.8144(2) 0.0488(3) 0.0637(14) Uani 1 1 d . . .
H28A H 0.2502 0.7921 0.0281 0.096 Uiso 1 1 calc R . .
H28B H 0.3847 0.8078 0.0093 0.096 Uiso 1 1 calc R . .
H28C H 0.3033 0.8524 0.0452 0.096 Uiso 1 1 calc R . .
C29 C 0.4782(4) 0.97060(14) 0.6392(2) 0.0273(8) Uani 1 1 d . . .
C30 C 0.4673(3) 0.95404(14) 0.7333(2) 0.0248(7) Uani 1 1 d . . .
C31 C 0.5487(4) 0.97853(15) 0.8122(3) 0.0295(8) Uani 1 1 d . . .
C32 C 0.5363(4) 0.96322(15) 0.8982(3) 0.0352(9) Uani 1 1 d . . .
H32A H 0.5905 0.9793 0.9522 0.042 Uiso 1 1 calc R . .
C33 C 0.4468(4) 0.92518(16) 0.9064(3) 0.0387(10) Uani 1 1 d . . .
H33A H 0.4388 0.9155 0.9654 0.046 Uiso 1 1 calc R . .
C34 C 0.3695(4) 0.90157(16) 0.8283(3) 0.0355(9) Uani 1 1 d . . .
H34A H 0.3091 0.8751 0.8346 0.043 Uiso 1 1 calc R . .
C35 C 0.3761(3) 0.91478(14) 0.7410(3) 0.0276(8) Uani 1 1 d . . .
C36 C 0.6447(4) 1.02043(15) 0.8071(3) 0.0314(9) Uani 1 1 d . . .
C37 C 0.6167(4) 1.06210(15) 0.7432(3) 0.0347(9) Uani 1 1 d . . .
H37A H 0.5335 1.0641 0.7003 0.042 Uiso 1 1 calc R . .
C38 C 0.7083(4) 1.10061(16) 0.7412(3) 0.0404(10) Uani 1 1 d . . .
H38A H 0.6875 1.1283 0.6962 0.049 Uiso 1 1 calc R . .
C39 C 0.8299(4) 1.09955(18) 0.8036(3) 0.0415(10) Uani 1 1 d . . .
C40 C 0.8580(4) 1.05834(18) 0.8679(3) 0.0429(11) Uani 1 1 d . . .
H40A H 0.9408 1.0569 0.9114 0.051 Uiso 1 1 calc R . .
C41 C 0.7677(4) 1.01962(17) 0.8697(3) 0.0378(10) Uani 1 1 d . . .
H41A H 0.7894 0.9918 0.9143 0.045 Uiso 1 1 calc R . .
C42 C 0.9285(5) 1.1425(2) 0.8018(4) 0.0605(14) Uani 1 1 d . . .
H42A H 0.9737 1.1330 0.7560 0.091 Uiso 1 1 calc R . .
H42B H 0.9910 1.1451 0.8627 0.091 Uiso 1 1 calc R . .
H42C H 0.8846 1.1771 0.7856 0.091 Uiso 1 1 calc R . .
C43 C 0.2911(4) 0.88698(14) 0.6591(3) 0.0294(8) Uani 1 1 d . . .
C44 C 0.3354(4) 0.86687(15) 0.5879(3) 0.0303(8) Uani 1 1 d . . .
H44A H 0.4230 0.8725 0.5890 0.036 Uiso 1 1 calc R . .
C45 C 0.2548(4) 0.83885(15) 0.5154(3) 0.0371(9) Uani 1 1 d . . .
H45A H 0.2877 0.8253 0.4677 0.045 Uiso 1 1 calc R . .
C46 C 0.1248(4) 0.83018(16) 0.5117(3) 0.0392(10) Uani 1 1 d . . .
C47 C 0.0805(4) 0.85132(17) 0.5809(3) 0.0414(10) Uani 1 1 d . . .
H47A H -0.0079 0.8469 0.5785 0.050 Uiso 1 1 calc R . .
C48 C 0.1607(4) 0.87894(16) 0.6542(3) 0.0347(9) Uani 1 1 d . . .
H48A H 0.1271 0.8926 0.7015 0.042 Uiso 1 1 calc R . .
C49 C 0.0365(5) 0.7987(2) 0.4337(4) 0.0614(14) Uani 1 1 d . . .
H49A H 0.0086 0.7658 0.4580 0.092 Uiso 1 1 calc R . .
H49B H 0.0828 0.7895 0.3885 0.092 Uiso 1 1 calc R . .
H49C H -0.0394 0.8206 0.4040 0.092 Uiso 1 1 calc R . .

loop_
_atom_site_aniso_label
_atom_site_aniso_U_11
_atom_site_aniso_U_22
_atom_site_aniso_U_33
_atom_site_aniso_U_23
_atom_site_aniso_U_13
_atom_site_aniso_U_12
Fe1 0.0212(3) 0.0241(3) 0.0291(3) 0.0013(2) 0.0049(2) 0.0000(2)
N1 0.0250(16) 0.0263(16) 0.0326(18) -0.0006(13) 0.0048(13) -0.0018(13)
O1 0.0272(14) 0.0339(15) 0.0363(15) -0.0040(12) 0.0121(11) -0.0055(12)
O2 0.0271(14) 0.0300(14) 0.0293(14) 0.0070(11) 0.0009(11) -0.0009(11)
O3 0.0241(13) 0.0246(14) 0.0493(17) 0.0036(12) 0.0080(12) -0.0007(11)
O4 0.0255(14) 0.0284(14) 0.0448(16) -0.0012(12) 0.0079(12) 0.0071(11)
C1 0.030(2) 0.031(2) 0.036(2) 0.0022(17) 0.0031(17) -0.0018(17)
C2 0.029(2) 0.031(2) 0.048(2) 0.0048(18) 0.0081(18) -0.0034(18)
C3 0.026(2) 0.031(2) 0.041(2) -0.0098(17) 0.0064(17) 0.0000(16)
C4 0.037(2) 0.048(3) 0.037(2) 0.0042(19) -0.0024(19) -0.004(2)
C5 0.040(2) 0.044(2) 0.036(2) 0.0051(19) 0.0028(19) -0.012(2)
C6 0.028(2) 0.058(3) 0.057(3) -0.008(2) 0.003(2) -0.010(2)
C7 0.039(3) 0.053(3) 0.065(3) -0.014(2) -0.005(2) -0.004(2)
C8 0.0269(19) 0.0235(18) 0.028(2) 0.0021(14) 0.0082(16) 0.0029(16)
C9 0.0217(18) 0.0264(19) 0.042(2) 0.0029(16) 0.0150(17) 0.0010(15)
C10 0.026(2) 0.031(2) 0.046(2) 0.0079(18) 0.0164(18) 0.0068(16)
C11 0.041(2) 0.034(2) 0.056(3) 0.014(2) 0.015(2) 0.0072(19)
C12 0.059(3) 0.022(2) 0.072(3) 0.003(2) 0.022(3) 0.002(2)
C13 0.049(3) 0.028(2) 0.052(3) -0.0033(19) 0.015(2) -0.001(2)
C14 0.033(2) 0.028(2) 0.045(2) -0.0032(17) 0.0186(18) -0.0014(17)
C15 0.030(2) 0.031(2) 0.041(2) 0.0141(17) 0.0104(18) 0.0038(17)
C16 0.032(2) 0.040(2) 0.041(2) 0.0082(19) 0.0090(18) 0.0087(19)
C17 0.050(3) 0.041(2) 0.036(2) 0.0092(19) 0.012(2) 0.011(2)
C18 0.051(3) 0.043(3) 0.034(2) 0.0113(19) 0.003(2) -0.001(2)
C19 0.030(2) 0.049(3) 0.050(3) 0.021(2) 0.001(2) 0.001(2)
C20 0.031(2) 0.039(2) 0.047(3) 0.011(2) 0.0086(19) 0.0077(18)
C21 0.081(4) 0.063(4) 0.048(3) 0.002(3) -0.005(3) 0.002(3)
C22 0.039(2) 0.026(2) 0.038(2) -0.0070(17) 0.0158(18) -0.0030(17)
C23 0.037(2) 0.035(2) 0.046(3) -0.0041(18) 0.0194(19) -0.0058(18)
C24 0.054(3) 0.038(2) 0.047(3) 0.003(2) 0.026(2) -0.005(2)
C25 0.055(3) 0.037(2) 0.039(2) -0.0080(19) 0.014(2) 0.000(2)
C26 0.050(3) 0.034(2) 0.044(3) -0.0092(19) 0.007(2) -0.008(2)
C27 0.048(3) 0.027(2) 0.048(3) -0.0067(18) 0.016(2) -0.0103(19)
C28 0.078(4) 0.061(3) 0.048(3) 0.000(2) 0.012(3) -0.002(3)
C29 0.028(2) 0.0199(18) 0.031(2) -0.0057(15) 0.0033(16) -0.0065(15)
C30 0.0242(18) 0.0209(18) 0.0281(19) 0.0014(15) 0.0052(14) 0.0046(15)
C31 0.029(2) 0.0245(19) 0.032(2) -0.0002(15) 0.0038(16) 0.0042(16)
C32 0.043(2) 0.030(2) 0.030(2) -0.0033(16) 0.0047(18) 0.0036(18)
C33 0.053(3) 0.036(2) 0.029(2) 0.0040(17) 0.015(2) 0.006(2)
C34 0.037(2) 0.026(2) 0.045(2) 0.0061(17) 0.0142(19) 0.0024(17)
C35 0.0267(19) 0.0229(19) 0.032(2) 0.0001(15) 0.0071(16) 0.0056(15)
C36 0.030(2) 0.029(2) 0.033(2) -0.0079(16) 0.0042(17) -0.0023(17)
C37 0.034(2) 0.027(2) 0.037(2) -0.0061(16) -0.0003(17) -0.0044(17)
C38 0.050(3) 0.028(2) 0.042(2) -0.0041(18) 0.010(2) -0.0057(19)
C39 0.033(2) 0.040(2) 0.050(3) -0.017(2) 0.010(2) -0.0102(19)
C40 0.028(2) 0.046(3) 0.048(3) -0.013(2) 0.0004(19) -0.0017(19)
C41 0.035(2) 0.039(2) 0.035(2) -0.0034(18) 0.0014(18) -0.0002(19)
C42 0.045(3) 0.054(3) 0.084(4) -0.017(3) 0.020(3) -0.022(2)
C43 0.029(2) 0.0226(19) 0.036(2) 0.0066(15) 0.0082(17) 0.0014(16)
C44 0.0258(19) 0.029(2) 0.036(2) 0.0023(16) 0.0071(16) 0.0007(16)
C45 0.042(2) 0.027(2) 0.040(2) -0.0006(17) 0.0083(19) 0.0004(18)
C46 0.039(2) 0.031(2) 0.041(2) 0.0054(18) 0.001(2) -0.0053(18)
C47 0.028(2) 0.042(2) 0.054(3) 0.013(2) 0.010(2) -0.0059(19)
C48 0.029(2) 0.036(2) 0.040(2) 0.0044(18) 0.0128(18) 0.0008(17)
C49 0.050(3) 0.057(3) 0.065(3) -0.006(3) -0.005(2) -0.018(2)

loop_
_geom_bond_atom_site_label_1
_geom_bond_atom_site_label_2
_geom_bond_distance
_geom_bond_site_symmetry_2
_geom_bond_publ_flag
Fe1 O2 1.971(2) . ?
Fe1 O1 2.015(3) . ?
Fe1 O3 2.064(3) . ?
Fe1 N1 2.130(3) . ?
Fe1 O4 2.321(3) . ?
Fe1 Fe1 4.1547(14) 3_676 ?
Fe1 C6 6.441(4) . ?
N1 C5 1.331(5) . ?
N1 C1 1.341(5) . ?
O1 C29 1.251(4) . ?
O2 C29 1.265(4) 3_676 ?
O3 C8 1.283(4) . ?
O4 C8 1.248(4) . ?
C1 C2 1.372(5) . ?
C2 C3 1.391(5) . ?
C3 C4 1.379(6) . ?
C3 C6 1.511(5) . ?
C4 C5 1.376(6) . ?
C6 C7 1.500(6) . ?
C8 C9 1.506(5) . ?
C9 C14 1.400(5) . ?
C9 C10 1.411(5) . ?
C10 C11 1.392(6) . ?
C10 C15 1.483(6) . ?
C11 C12 1.378(6) . ?
C12 C13 1.372(6) . ?
C13 C14 1.396(5) . ?
C14 C22 1.487(6) . ?
C15 C16 1.391(6) . ?
C15 C20 1.397(5) . ?
C16 C17 1.375(6) . ?
C17 C18 1.396(6) . ?
C18 C19 1.384(6) . ?
C18 C21 1.504(6) . ?
C19 C20 1.376(6) . ?
C22 C23 1.386(5) . ?
C22 C27 1.396(6) . ?
C23 C24 1.379(6) . ?
C24 C25 1.393(6) . ?
C25 C26 1.382(6) . ?
C25 C28 1.518(6) . ?
C26 C27 1.379(6) . ?
C29 O2 1.265(4) 3_676 ?
C29 C30 1.515(5) . ?
C30 C31 1.408(5) . ?
C30 C35 1.414(5) . ?
C31 C32 1.396(5) . ?
C31 C36 1.486(5) . ?
C32 C33 1.382(6) . ?
C33 C34 1.373(6) . ?
C34 C35 1.381(5) . ?
C35 C43 1.490(5) . ?
C36 C37 1.392(5) . ?
C36 C41 1.397(5) . ?
C37 C38 1.382(6) . ?
C38 C39 1.385(6) . ?
C39 C40 1.388(6) . ?
C39 C42 1.512(6) . ?
C40 C41 1.375(6) . ?
C43 C44 1.387(5) . ?
C43 C48 1.400(5) . ?
C44 C45 1.382(5) . ?
C45 C46 1.402(6) . ?
C46 C47 1.370(6) . ?
C46 C49 1.512(6) . ?
C47 C48 1.383(6) . ?
